data_2231106
loop_
_publ_author_name
'Rivera, Augusto'
'Quiroga, Diego'
'R\'ios-Motta, Jaime'
'Fejfarov\'a, Karla'
'Du\<sek, Michal'

_publ_section_title
;
 4,4'-Dichloro-3,3',5,5'-tetramethyl-2,2'-[(3a<i>R</i>,7a<i>R</i>/3a<i>S</i>,7a<i>S</i>)-2,3,3a,4,5,6,7,7a-octahydro-1<i>H</i>-1,3-benzimidazole-1,3-diyl)bis(methylene)]diphenol
;
_journal_coeditor_code GO2020
_journal_issue 8
_journal_name_full 'Acta Crystallographica Section E'
_journal_page_first o2131
_journal_paper_doi 10.1107/S1600536811028960
_journal_volume 67
_journal_year 2011
_chemical_formula_iupac 'C25 H32 Cl2 N2 O2'
_chemical_formula_moiety 'C25 H32 Cl2 N2 O2'
_chemical_formula_sum 'C25 H32 Cl2 N2 O2'
_chemical_formula_weight 463.4
_chemical_melting_point 498
_chemical_name_systematic
;
4,4'-Dichloro-3,3',5,5'-tetramethyl-2,2'-[(3a<i>R</i>,7a<i>R</i>/3a<i>S</i>,
7a<i>S</i>)-2,3,3a,4,5,6,7,7a-octahydro-1<i>H</i>-1,3-benzimidazole-1,3-
diyl)bis(methylene)]diphenol
;
_space_group_IT_number 15
_symmetry_cell_setting monoclinic
_symmetry_space_group_name_Hall '-C 2yc'
_symmetry_space_group_name_H-M 'C 1 2/c 1'
_cell_angle_alpha 90
_cell_angle_beta 98.892(3)
_cell_angle_gamma 90
_cell_formula_units_Z 4
_cell_length_a 16.6512(7)
_cell_length_b 9.6962(3)
_cell_length_c 14.4423(6)
_cell_measurement_reflns_used 23197
_cell_measurement_temperature 120
_cell_measurement_theta_max 67
_cell_measurement_theta_min 3.09
_cell_volume 2303.73(15)
_computing_cell_refinement 'CrysalisPro (Agilent, 2010)'
_computing_data_collection 'CrysalisPro  (Agilent, 2010)'
_computing_data_reduction 'CrysalisPro (Agilent, 2010)'
_computing_molecular_graphics 'Diamond (Brandenburg & Putz, 2005)'
_computing_publication_material 'Jana2006 (Pet\<r\'i\<cek et al., 2006)'
_computing_structure_refinement 'Jana2006 (Pet\<r\'i\<cek <i>et al.</i>, 2006)'
_computing_structure_solution 'SIR2002 (Burla <i>et al.</i>, 2003)'
_diffrn_ambient_temperature 120
_diffrn_detector_area_resol_mean 10.3784
_diffrn_measured_fraction_theta_full 0.99
_diffrn_measured_fraction_theta_max 0.99
_diffrn_measurement_device 'four-cycle diffractometer'
_diffrn_measurement_device_type 'Agilent Xcalibur diffractometer with Atlas Gemini detector'
_diffrn_measurement_method 'Rotation method data acquisition using \w scans'
_diffrn_radiation_monochromator mirror
_diffrn_radiation_source 'Enhance Ultra (Cu) X-ray Source'
_diffrn_radiation_type 'Cu K\a'
_diffrn_radiation_wavelength 1.5418
_diffrn_reflns_av_R_equivalents 0.0461
_diffrn_reflns_av_sigmaI/netI 0.0062
_diffrn_reflns_limit_h_max 19
_diffrn_reflns_limit_h_min -19
_diffrn_reflns_limit_k_max 11
_diffrn_reflns_limit_k_min -11
_diffrn_reflns_limit_l_max 17
_diffrn_reflns_limit_l_min -17
_diffrn_reflns_number 32618
_diffrn_reflns_reduction_process
;
Integration of the CCD images was done by program CrysAlisPro
(Agilent Technologies, 2010). The same program was used for indexing of the
crystal shape and absorption correction.
;
_diffrn_reflns_theta_full 67.21
_diffrn_reflns_theta_max 67.21
_diffrn_reflns_theta_min 5.3
_diffrn_standards_number 0
_exptl_absorpt_coefficient_mu 2.726
_exptl_absorpt_correction_T_max 0.734
_exptl_absorpt_correction_T_min 0.411
_exptl_absorpt_correction_type analytical
_exptl_absorpt_process_details
;
(CrysAlisPro; Agilent, 2010)'
;
_exptl_crystal_colour colourless
_exptl_crystal_density_diffrn 1.3358
_exptl_crystal_density_method 'not measured'
_exptl_crystal_description block
_exptl_crystal_F_000 984
_exptl_crystal_size_max 0.527
_exptl_crystal_size_mid 0.363
_exptl_crystal_size_min 0.155
_refine_diff_density_max 0.27
_refine_diff_density_min -0.24
_refine_ls_extinction_method none
_refine_ls_goodness_of_fit_ref 2.54
_refine_ls_hydrogen_treatment mixed
_refine_ls_number_constraints 61
_refine_ls_number_parameters 144
_refine_ls_number_reflns 2054
_refine_ls_number_restraints 1
_refine_ls_R_factor_all 0.0340
_refine_ls_R_factor_gt 0.0333
_refine_ls_shift/su_max 0.0099
_refine_ls_shift/su_mean 0.0003
_refine_ls_structure_factor_coef Fsqd
_refine_ls_weighting_details w=1/(\s^2^(I)+0.0016I^2^)
_refine_ls_weighting_scheme sigma
_refine_ls_wR_factor_gt 0.1156
_refine_ls_wR_factor_ref 0.1164
_reflns_number_gt 1979
_reflns_number_total 2054
_reflns_threshold_expression I>3\s(I)
_cod_data_source_file go2020.cif
_cod_data_source_block I
_cod_database_code 2231106
_cod_database_fobs_code 2231106

loop_
_symmetry_equiv_pos_site_id
_symmetry_equiv_pos_as_xyz
1 x,y,z
2 -x,y,-z+1/2
3 -x,-y,-z
4 x,-y,z+1/2
5 x+1/2,y+1/2,z
6 -x+1/2,y+1/2,-z+1/2
7 -x+1/2,-y+1/2,-z
8 x+1/2,-y+1/2,z+1/2

loop_
_atom_site_type_symbol
_atom_site_label
_atom_site_fract_x
_atom_site_fract_y
_atom_site_fract_z
_atom_site_U_iso_or_equiv
_atom_site_adp_type
_atom_site_calc_flag
_atom_site_refinement_flags
_atom_site_occupancy
_atom_site_symmetry_multiplicity
Cl Cl1 0.76734(2) -0.07704(4) 0.93216(3) 0.03586(17) Uani d . 1 8
O O1 0.53003(6) 0.35475(10) 0.97680(7) 0.0322(3) Uani d . 1 8
N N1 0.55223(4) 0.45810(9) 0.81461(5) 0.0204(3) Uani d . 1 8
C C1 0.63836(7) 0.27435(13) 0.89563(9) 0.0222(4) Uani d . 1 8
C C2 0.69590(8) 0.17091(14) 0.88695(9) 0.0241(4) Uani d . 1 8
C C3 0.69590(8) 0.05287(14) 0.94211(9) 0.0258(4) Uani d . 1 8
C C4 0.64130(8) 0.03133(14) 1.00472(9) 0.0261(4) Uani d . 1 8
C C5 0.58507(9) 0.13507(14) 1.01187(9) 0.0264(4) Uani d . 1 8
C C6 0.58435(8) 0.25638(14) 0.96017(9) 0.0247(4) Uani d . 1 8
C C7 0.75806(9) 0.18747(17) 0.82207(11) 0.0348(5) Uani d . 1 8
C C8 0.64127(10) -0.09641(15) 1.06364(10) 0.0326(4) Uani d . 1 8
C C9 0.63587(8) 0.40679(14) 0.83881(9) 0.0237(4) Uani d . 1 8
C C10 0.5 0.36595(10) 0.75 0.0261(5) Uani d . 1 4
C C11 0.54490(7) 0.59416(13) 0.76934(8) 0.0197(4) Uani d . 1 8
C C12 0.56829(8) 0.71792(13) 0.83144(9) 0.0231(4) Uani d . 1 8
C C13 0.54453(8) 0.84894(13) 0.77370(9) 0.0267(4) Uani d . 1 8
H H1 0.5257(13) 0.4090(18) 0.9321(12) 0.0387 Uiso d . 1 8
H H5 0.545829 0.122861 1.053384 0.0317 Uiso d T 1 8
H H7a 0.810554 0.160357 0.854033 0.0522 Uiso d R 1 8
H H7b 0.743354 0.130427 0.767765 0.0522 Uiso d R 1 8
H H7c 0.759828 0.28218 0.803107 0.0522 Uiso d R 1 8
H H8a 0.694459 -0.110125 1.098872 0.0488 Uiso d R 1 8
H H8b 0.6025 -0.08608 1.105925 0.0488 Uiso d R 1 8
H H8c 0.626841 -0.174614 1.023772 0.0488 Uiso d R 1 8
H H9a 0.668777 0.475635 0.874286 0.0284 Uiso d R 1 8
H H9b 0.658249 0.390095 0.782437 0.0284 Uiso d R 1 8
H H10 0.533179 0.311486 0.715257 0.0313 Uiso d R 1 8
H H11 0.582025 0.604471 0.725135 0.0237 Uiso d R 1 8
H H12a 0.625937 0.717436 0.852045 0.0277 Uiso d R 1 8
H H12b 0.539438 0.71524 0.884052 0.0277 Uiso d R 1 8
H H13a 0.57933 0.859112 0.726983 0.032 Uiso d R 1 8
H H13b 0.554553 0.928472 0.813392 0.032 Uiso d R 1 8

loop_
_atom_site_aniso_label
_atom_site_aniso_U_11
_atom_site_aniso_U_22
_atom_site_aniso_U_33
_atom_site_aniso_U_12
_atom_site_aniso_U_13
_atom_site_aniso_U_23
_atom_site_aniso_type_symbol
Cl1 0.0336(3) 0.0301(3) 0.0424(3) 0.01390(13) 0.00143(18) -0.00539(13) Cl
O1 0.0418(6) 0.0280(5) 0.0313(5) 0.0149(4) 0.0196(4) 0.0086(4) O
N1 0.0172(5) 0.0215(5) 0.0224(5) 0.0011(4) 0.0029(4) 0.0007(4) N
C1 0.0201(6) 0.0247(7) 0.0209(6) 0.0021(5) 0.0003(5) -0.0019(5) C
C2 0.0202(6) 0.0272(7) 0.0235(6) 0.0018(5) -0.0006(5) -0.0065(5) C
C3 0.0231(7) 0.0245(6) 0.0274(7) 0.0061(5) -0.0035(5) -0.0075(5) C
C4 0.0307(7) 0.0235(7) 0.0217(6) 0.0032(5) -0.0032(5) -0.0050(5) C
C5 0.0321(7) 0.0258(7) 0.0218(6) 0.0046(5) 0.0058(5) 0.0003(5) C
C6 0.0271(7) 0.0258(6) 0.0217(6) 0.0056(5) 0.0049(5) -0.0019(5) C
C7 0.0263(7) 0.0401(8) 0.0393(8) 0.0072(6) 0.0096(6) -0.0021(6) C
C8 0.0404(8) 0.0252(7) 0.0301(7) 0.0048(6) -0.0010(6) 0.0001(5) C
C9 0.0177(6) 0.0283(7) 0.0253(6) 0.0024(5) 0.0045(5) 0.0008(5) C
C10 0.0257(9) 0.0216(9) 0.0297(9) 0 0.0002(7) 0 C
C11 0.0196(7) 0.0223(6) 0.0180(6) -0.0001(4) 0.0052(5) 0.0006(4) C
C12 0.0234(6) 0.0241(7) 0.0219(6) -0.0010(5) 0.0037(5) -0.0006(5) C
C13 0.0324(8) 0.0225(6) 0.0254(6) -0.0027(5) 0.0051(6) -0.0004(5) C

loop_
_atom_type_symbol
_atom_type_scat_dispersion_real
_atom_type_scat_dispersion_imag
_atom_type_scat_source
C 0.0181 0.0091 'International Tables Vol C tables 4.2.6.8 and 6.1.1.1'
H 0.0000 0.0000 'International Tables Vol C tables 4.2.6.8 and 6.1.1.1'
Cl 0.3639 0.7018 'International Tables Vol C tables 4.2.6.8 and 6.1.1.1'
N 0.0311 0.0180 'International Tables Vol C tables 4.2.6.8 and 6.1.1.1'
O 0.0492 0.0322 'International Tables Vol C tables 4.2.6.8 and 6.1.1.1'

loop_
_geom_angle_atom_site_label_1
_geom_angle_atom_site_label_2
_geom_angle_atom_site_label_3
_geom_angle_site_symmetry_1
_geom_angle_site_symmetry_3
_geom_angle
C6 O1 H1 . . 106.8(14)
C9 N1 C10 . . 112.95(8)
C9 N1 C11 . . 114.86(9)
C10 N1 C11 . . 105.20(7)
C2 C1 C6 . . 119.11(12)
C2 C1 C9 . . 121.08(12)
C6 C1 C9 . . 119.77(12)
C1 C2 C3 . . 118.31(12)
C1 C2 C7 . . 121.47(12)
C3 C2 C7 . . 120.20(12)
C2 C3 C4 . . 123.46(13)
C3 C4 C5 . . 117.04(12)
C3 C4 C8 . . 123.25(13)
C5 C4 C8 . . 119.71(13)
C4 C5 C6 . . 121.47(13)
C4 C5 H5 . . 119.2656
C6 C5 H5 . . 119.2654
O1 C6 C1 . . 122.83(12)
O1 C6 C5 . . 116.63(12)
C1 C6 C5 . . 120.53(13)
C2 C7 H7a . . 109.4708
C2 C7 H7b . . 109.4713
C2 C7 H7c . . 109.4707
H7a C7 H7b . . 109.4715
H7a C7 H7c . . 109.4716
H7b C7 H7c . . 109.4714
C4 C8 H8a . . 109.4711
C4 C8 H8b . . 109.4712
C4 C8 H8c . . 109.471
H8a C8 H8b . . 109.472
H8a C8 H8c . . 109.4704
H8b C8 H8c . . 109.4716
N1 C9 C1 . . 111.10(10)
N1 C9 H9a . . 109.4708
N1 C9 H9b . . 109.4711
C1 C9 H9a . . 109.4716
C1 C9 H9b . . 109.4713
H9a C9 H9b . . 107.791
N1 C10 N1 . 2_656 105.41(8)
N1 C10 H10 . . 109.4714
N1 C10 H10 . 2_656 109.471
N1 C10 H10 2_656 . 109.471
N1 C10 H10 2_656 2_656 109.4714
H10 C10 H10 . 2_656 113.2497
N1 C11 C11 . 2_656 100.00(9)
N1 C11 C12 . . 116.90(9)
N1 C11 H11 . . 111.8254
C11 C11 C12 2_656 . 111.59(10)
C11 C11 H11 2_656 . 117.1086
C12 C11 H11 . . 100.2818
C11 C12 C13 . . 108.22(10)
C11 C12 H12a . . 109.4707
C11 C12 H12b . . 109.4717
C13 C12 H12a . . 109.4709
C13 C12 H12b . . 109.4717
H12a C12 H12b . . 110.6913
C12 C13 C13 . 2_656 113.08(11)
C12 C13 H13a . . 109.4717
C12 C13 H13b . . 109.4711
C13 C13 H13a 2_656 . 109.4708
C13 C13 H13b 2_656 . 109.472
H13a C13 H13b . . 105.6049

loop_
_geom_bond_atom_site_label_1
_geom_bond_atom_site_label_2
_geom_bond_site_symmetry_2
_geom_bond_distance
O1 C6 . 1.3612(17)
O1 H1 . 0.827(17)
N1 C9 . 1.4694(15)
N1 C10 . 1.4746(10)
N1 C11 . 1.4691(15)
C1 C2 . 1.4059(19)
C1 C6 . 1.4026(19)
C1 C9 . 1.5211(19)
C2 C3 . 1.3945(19)
C2 C7 . 1.508(2)
C3 C4 . 1.394(2)
C4 C5 . 1.389(2)
C4 C8 . 1.503(2)
C5 C6 . 1.3923(19)
C5 H5 . 0.96
C7 H7a . 0.96
C7 H7b . 0.96
C7 H7c . 0.96
C8 H8a . 0.96
C8 H8b . 0.96
C8 H8c . 0.96
C9 H9a . 0.96
C9 H9b . 0.96
C10 H10 . 0.96
C10 H10 2_656 0.96
C11 C11 2_656 1.5132(16)
C11 C12 . 1.5127(17)
C11 H11 . 0.96
C12 C13 . 1.5376(18)
C12 H12a . 0.96
C12 H12b . 0.96
C13 C13 2_656 1.5341(18)
C13 H13a . 0.96
C13 H13b . 0.96

loop_
_geom_hbond_atom_site_label_D
_geom_hbond_atom_site_label_H
_geom_hbond_atom_site_label_A
_geom_hbond_site_symmetry_A
_geom_hbond_distance_DH
_geom_hbond_distance_HA
_geom_hbond_distance_DA
_geom_hbond_angle_DHA
_geom_hbond_publ_flag
O1 H1 N1 . 0.827(17) 1.880(19) 2.6259(13) 149.4(19) y
C12 H12B O1 3_667 0.96 2.56 3.4998(17) 166 y
